data_1556960
loop_
_publ_author_name
'Fatum, Tine M.'
'Anthoni, Uffe'
'Christophersen, Carsten'
'Nielsen, Per Halfdan'

_publ_section_title
;
 Stereochemistry of Dimerisation of Indole-3-acetic Acid and its Propyl
 Ester
;
_journal_name_full 'Acta Chemica Scandinavica'
_journal_page_first 784
_journal_page_last 789
_journal_paper_doi 10.3891/acta.chem.scand.52-0784
_journal_volume 52
_journal_year 1998
_chemical_formula_sum 'C20 H16 N2 O3'
_chemical_formula_weight 332.35
_space_group_IT_number 14
_space_group_name_Hall '-P 2ybc'
_space_group_name_H-M_alt 'P 1 21/c 1'
_symmetry_cell_setting monoclinic
_symmetry_Int_Tables_number 14
_symmetry_space_group_name_Hall '-P 2ybc'
_symmetry_space_group_name_H-M 'P 1 21/c 1'
_cell_angle_alpha 90.
_cell_angle_beta 111.72(2)
_cell_angle_gamma 90.
_cell_formula_units_Z 4
_cell_length_a 11.200(3)
_cell_length_b 10.0306(12)
_cell_length_c 15.005(3)
_cell_volume 1566.0(6)
_diffrn_ambient_temperature 122
_diffrn_radiation_probe x-ray
_diffrn_radiation_type CuK\a
_diffrn_radiation_wavelength 1.54184
_exptl_absorpt_coefficient_mu 0.783
_exptl_crystal_density_diffrn 1.410
_exptl_crystal_F_000 696
_refine_ls_number_reflns 2976
_refine_ls_R_factor_gt 0.0369
_cod_data_source_file Acta-Chem-Scand-1998-52-784.cif
_cod_data_source_block 1
_cod_original_sg_symbol_H-M 'P 21/c'
_cod_database_code 1556960

loop_
_space_group_symop_id
_space_group_symop_operation_xyz
1 x,y,z
2 -x,1/2+y,1/2-z
3 -x,-y,-z
4 x,1/2-y,1/2+z

loop_
_atom_site_label
_atom_site_type_symbol
_atom_site_thermal_displace_type
_atom_site_fract_x
_atom_site_fract_y
_atom_site_fract_z
_atom_site_occupancy
_atom_site_U_iso_or_equiv
_atom_site_calc_flag
_atom_site_refinement_flags
_atom_site_disorder_assembly
_atom_site_disorder_group
O12 O Uiso 0.13363(10) -0.55556(9) 0.09258(8) 1.000 0.0328(3) . . . .
O13 O Uiso 0.29161(9) -0.45371(9) 0.06221(7) 1.000 0.0260(2) . . . .
O112 O Uiso 0.11909(8) 0.21855(8) -0.00105(6) 1.000 0.0214(2) . . . .
N1 N Uiso 0.16409(9) 0.00534(9) 0.05070(7) 1.000 0.0166(2) . . . .
N101 N Uiso 0.38325(10) -0.23016(10) -0.00446(7) 1.000 0.0195(2) . . . .
C2 C Uiso 0.19817(11) -0.13665(11) 0.03878(8) 1.000 0.0163(2) . . . .
C3 C Uiso 0.23558(11) -0.20026(12) 0.13991(8) 1.000 0.0173(2) . . . .
C4 C Uiso 0.17873(13) -0.10926(13) 0.28253(9) 1.000 0.0242(3) . . . .
C5 C Uiso 0.12945(13) -0.00235(14) 0.31807(9) 1.000 0.0267(3) . . . .
C6 C Uiso 0.09007(12) 0.11270(13) 0.26444(9) 1.000 0.0232(3) . . . .
C7 C Uiso 0.09715(11) 0.12575(12) 0.17397(9) 1.000 0.0200(3) . . . .
C8 C Uiso 0.14551(11) 0.01788(12) 0.13899(8) 1.000 0.0170(2) . . . .
C9 C Uiso 0.18677(11) -0.09787(12) 0.19269(8) 1.000 0.0182(2) . . . .
C10 C Uiso 0.16913(12) -0.33351(12) 0.14014(9) 1.000 0.0195(3) . . . .
C11 C Uiso 0.20706(12) -0.45089(12) 0.09411(8) 1.000 0.0203(3) . . . .
C102 C Uiso 0.29274(11) -0.13453(12) -0.01012(8) 1.000 0.0173(2) . . . .
C103 C Uiso 0.29362(11) -0.03675(12) -0.07265(8) 1.000 0.0181(2) . . . .
C104 C Uiso 0.43340(12) -0.01370(13) -0.17800(9) 1.000 0.0221(3) . . . .
C105 C Uiso 0.52549(12) -0.08056(14) -0.20187(9) 1.000 0.0255(3) . . . .
C106 C Uiso 0.57588(12) -0.20301(14) -0.15868(10) 1.000 0.0258(3) . . . .
C107 C Uiso 0.53605(12) -0.26197(13) -0.09084(9) 1.000 0.0240(3) . . . .
C108 C Uiso 0.44241(11) -0.19470(12) -0.06732(8) 1.000 0.0195(3) . . . .
C109 C Uiso 0.38947(11) -0.07185(12) -0.11049(8) 1.000 0.0188(2) . . . .
C110 C Uiso 0.20584(12) 0.08026(12) -0.09150(9) 1.000 0.0195(3) . . . .
C111 C Uiso 0.15944(11) 0.10656(12) -0.01046(8) 1.000 0.0175(2) . . . .

loop_
_geom_angle_atom_site_label_1
_geom_angle_atom_site_label_2
_geom_angle_atom_site_label_3
_geom_angle
_geom_angle_site_symmetry_1
_geom_angle_site_symmetry_2
_geom_angle_site_symmetry_3
_geom_angle_publ_flag
C2 N1 C8 109.05(9) . . . yes
C2 N1 C111 125.23(10) . . . yes
C8 N1 C111 125.62(10) . . . yes
C102 N101 C108 107.84(10) . . . yes
N1 C2 C3 105.16(9) . . . yes
N1 C2 C102 107.59(9) . . . yes
C3 C2 C102 120.07(11) . . . no
C2 C3 C9 102.29(9) . . . no
C2 C3 C10 113.90(10) . . . no
C9 C3 C10 108.70(11) . . . no
C5 C4 C9 118.91(12) . . . no
C4 C5 C6 120.26(12) . . . no
C5 C6 C7 121.60(12) . . . no
C6 C7 C8 117.56(11) . . . no
N1 C8 C7 129.06(11) . . . yes
N1 C8 C9 109.53(10) . . . yes
C7 C8 C9 121.39(11) . . . no
C3 C9 C4 128.06(11) . . . no
C3 C9 C8 111.67(10) . . . no
C4 C9 C8 120.26(11) . . . no
C3 C10 C11 117.55(11) . . . no
O12 C11 O13 123.03(12) . . . yes
O12 C11 C10 110.39(12) . . . yes
O13 C11 C10 126.58(12) . . . yes
N101 C102 C2 126.84(10) . . . yes
N101 C102 C103 110.63(11) . . . yes
C2 C102 C103 122.42(11) . . . no
C102 C103 C109 107.11(11) . . . no
C102 C103 C110 121.77(12) . . . no
C109 C103 C110 131.12(11) . . . no
C105 C104 C109 118.58(12) . . . no
C104 C105 C106 120.97(13) . . . no
C105 C106 C107 121.87(13) . . . no
C106 C107 C108 117.06(12) . . . no
N101 C108 C107 129.85(11) . . . yes
N101 C108 C109 108.07(11) . . . yes
C107 C108 C109 122.06(11) . . . no
C103 C109 C104 134.21(12) . . . no
C103 C109 C108 106.32(10) . . . no
C104 C109 C108 119.44(12) . . . no
C103 C110 C111 112.58(10) . . . no
O112 C111 N1 121.74(11) . . . yes
O112 C111 C110 119.91(11) . . . yes
N1 C111 C110 118.35(11) . . . yes

loop_
_geom_bond_atom_site_label_1
_geom_bond_atom_site_label_2
_geom_bond_distance
_geom_bond_site_symmetry_1
_geom_bond_site_symmetry_2
_geom_bond_publ_flag
O12 C11 1.3286(17) . . yes
O13 C11 1.2092(18) . . yes
O112 C111 1.2383(15) . . yes
N1 C2 1.5022(15) . . yes
N1 C8 1.4207(16) . . yes
N1 C111 1.3566(15) . . yes
N101 C102 1.3752(17) . . yes
N101 C108 1.3848(17) . . yes
C2 C3 1.5540(16) . . no
C2 C102 1.4953(18) . . no
C3 C9 1.5170(18) . . no
C3 C10 1.5304(18) . . no
C4 C5 1.399(2) . . no
C4 C9 1.3886(18) . . no
C5 C6 1.3825(19) . . no
C6 C7 1.3950(18) . . no
C7 C8 1.3964(18) . . no
C8 C9 1.3911(17) . . no
C10 C11 1.5036(18) . . no
C102 C103 1.3599(17) . . no
C103 C109 1.4318(18) . . no
C103 C110 1.4894(18) . . no
C104 C105 1.384(2) . . no
C104 C109 1.4062(18) . . no
C105 C106 1.406(2) . . no
C106 C107 1.386(2) . . no
C107 C108 1.3978(19) . . no
C108 C109 1.4161(17) . . no
C110 C111 1.5120(18) . . no

loop_
_geom_torsion_atom_site_label_1
_geom_torsion_atom_site_label_2
_geom_torsion_atom_site_label_3
_geom_torsion_atom_site_label_4
_geom_torsion
_geom_torsion_site_symmetry_1
_geom_torsion_site_symmetry_2
_geom_torsion_site_symmetry_3
_geom_torsion_site_symmetry_4
_geom_torsion_publ_flag
C8 N1 C2 C3 -15.30(13) . . . . no
C8 N1 C2 C102 -144.39(10) . . . . no
C111 N1 C2 C3 161.12(12) . . . . no
C111 N1 C2 C102 32.03(15) . . . . no
C2 N1 C8 C7 -170.90(13) . . . . no
C2 N1 C8 C9 10.48(14) . . . . no
C111 N1 C8 C7 12.7(2) . . . . no
C111 N1 C8 C9 -165.92(12) . . . . no
C2 N1 C111 O112 173.17(11) . . . . no
C2 N1 C111 C110 -7.17(18) . . . . no
C8 N1 C111 O112 -11.01(19) . . . . no
C8 N1 C111 C110 168.65(12) . . . . no
C108 N101 C102 C2 174.67(11) . . . . no
C108 N101 C102 C103 -1.55(14) . . . . no
C102 N101 C108 C107 -176.78(13) . . . . no
C102 N101 C108 C109 1.83(13) . . . . no
N1 C2 C3 C9 13.71(12) . . . . no
N1 C2 C3 C10 130.80(11) . . . . no
C102 C2 C3 C9 134.96(11) . . . . no
C102 C2 C3 C10 -107.95(13) . . . . no
N1 C2 C102 N101 154.17(11) . . . . no
N1 C2 C102 C103 -30.02(15) . . . . no
C3 C2 C102 N101 34.13(17) . . . . no
C3 C2 C102 C103 -150.07(11) . . . . no
C2 C3 C9 C4 170.91(13) . . . . no
C2 C3 C9 C8 -8.26(14) . . . . no
C10 C3 C9 C4 50.14(17) . . . . no
C10 C3 C9 C8 -129.02(11) . . . . no
C2 C3 C10 C11 68.69(15) . . . . no
C9 C3 C10 C11 -178.00(10) . . . . no
C9 C4 C5 C6 -0.3(2) . . . . no
C5 C4 C9 C3 -179.54(13) . . . . no
C5 C4 C9 C8 -0.4(2) . . . . no
C4 C5 C6 C7 0.4(2) . . . . no
C5 C6 C7 C8 0.1(2) . . . . no
C6 C7 C8 N1 -179.30(13) . . . . no
C6 C7 C8 C9 -0.82(19) . . . . no
N1 C8 C9 C3 -1.01(15) . . . . no
N1 C8 C9 C4 179.75(12) . . . . no
C7 C8 C9 C3 -179.76(12) . . . . no
C7 C8 C9 C4 1.0(2) . . . . no
C3 C10 C11 O12 -174.60(11) . . . . no
C3 C10 C11 O13 5.42(19) . . . . no
N101 C102 C103 C109 0.63(14) . . . . no
N101 C102 C103 C110 -179.27(11) . . . . no
C2 C102 C103 C109 -175.78(11) . . . . no
C2 C102 C103 C110 4.32(18) . . . . no
C102 C103 C109 C104 178.60(14) . . . . no
C102 C103 C109 C108 0.50(13) . . . . no
C110 C103 C109 C104 -1.5(2) . . . . no
C110 C103 C109 C108 -179.61(12) . . . . no
C102 C103 C110 C111 22.80(17) . . . . no
C109 C103 C110 C111 -157.07(12) . . . . no
C109 C104 C105 C106 -1.0(2) . . . . no
C105 C104 C109 C103 -176.39(13) . . . . no
C105 C104 C109 C108 1.51(18) . . . . no
C104 C105 C106 C107 0.0(2) . . . . no
C105 C106 C107 C108 0.4(2) . . . . no
C106 C107 C108 N101 178.60(13) . . . . no
C106 C107 C108 C109 0.16(19) . . . . no
N101 C108 C109 C103 -1.44(13) . . . . no
N101 C108 C109 C104 -179.87(11) . . . . no
C107 C108 C109 C103 177.31(12) . . . . no
C107 C108 C109 C104 -1.13(18) . . . . no
C103 C110 C111 O112 158.54(12) . . . . no
C103 C110 C111 N1 -21.13(16) . . . . no
